data_7701917
loop_
_publ_author_name
'Ellul, Charles E.'
'Lowe, John P.'
'Mahon, Mary F.'
'Raithby, Paul R.'
'Whittlesey, Michael K.'

_publ_section_title
;
 [Ru<sub>3</sub>(6-NHC)(CO)<sub>10</sub>]: synthesis, characterisation and
 reactivity of rare 46-electron tri-ruthenium clusters.
;
_journal_issue 13
_journal_name_full 'Dalton transactions (Cambridge, England : 2003)'
_journal_page_first 4518
_journal_page_last 4523
_journal_paper_doi 10.1039/c8dt00189h
_journal_volume 47
_journal_year 2018
_chemical_formula_moiety 'C20 H20 N2 O10 Ru3'
_chemical_formula_sum 'C20 H20 N2 O10 Ru3'
_chemical_formula_weight 751.59
_space_group_crystal_system orthorhombic
_space_group_IT_number 61
_space_group_name_Hall '-P 2bc 2ac'
_space_group_name_H-M_alt 'P c a b'
_symmetry_space_group_name_Hall '-P 2bc 2ac'
_symmetry_space_group_name_H-M 'P c a b'
_atom_sites_solution_hydrogens geom
_atom_sites_solution_primary direct
_audit_creation_date 2017-07-26
_audit_creation_method
;
Olex2 1.2
(compiled 2017.07.20 svn.r3457 for OlexSys, GUI svn.r5370)
;
_audit_update_record
;
2017-07-26 deposited with the CCDC.
2018-03-05 downloaded from the CCDC.
;
_cell_angle_alpha 90
_cell_angle_beta 90
_cell_angle_gamma 90
_cell_formula_units_Z 8
_cell_length_a 13.5690(1)
_cell_length_b 13.8300(1)
_cell_length_c 27.8580(2)
_cell_measurement_reflns_used 87547
_cell_measurement_temperature 150(2)
_cell_measurement_theta_max 30.034
_cell_measurement_theta_min 2.910
_cell_volume 5227.81(7)
_computing_cell_refinement 'HKL Scalepack (Otwinowski & Minor 1997)'
_computing_data_collection 'Collect (Bruker AXS BV 1997-2004)'
_computing_data_reduction 'Denzo & Scalepack (Otwinowski, Minor 1997)'
_computing_molecular_graphics 'Olex2 (Dolomanov et al., 2009)'
_computing_publication_material 'Olex2 (Dolomanov et al., 2009)'
_computing_structure_refinement 'ShelXL (Sheldrick, 2015)'
_computing_structure_solution 'ShelXS (Sheldrick, 2008)'
_diffrn_ambient_temperature 150(2)
_diffrn_measured_fraction_theta_full 0.996
_diffrn_measured_fraction_theta_max 0.997
_diffrn_measurement_device_type '95mm CCD camera on \k-goniostat'
_diffrn_measurement_method CCD
_diffrn_radiation_type MoK\a
_diffrn_radiation_wavelength 0.71073
_diffrn_reflns_av_R_equivalents 0.0534
_diffrn_reflns_av_unetI/netI 0.0207
_diffrn_reflns_Laue_measured_fraction_full 0.996
_diffrn_reflns_Laue_measured_fraction_max 0.997
_diffrn_reflns_limit_h_max 17
_diffrn_reflns_limit_h_min -17
_diffrn_reflns_limit_k_max 17
_diffrn_reflns_limit_k_min -17
_diffrn_reflns_limit_l_max 36
_diffrn_reflns_limit_l_min -36
_diffrn_reflns_number 73004
_diffrn_reflns_point_group_measured_fraction_full 0.996
_diffrn_reflns_point_group_measured_fraction_max 0.997
_diffrn_reflns_theta_full 25.242
_diffrn_reflns_theta_max 27.484
_diffrn_reflns_theta_min 3.616
_exptl_absorpt_coefficient_mu 1.764
_exptl_absorpt_correction_T_max 0.708
_exptl_absorpt_correction_T_min 0.547
_exptl_absorpt_correction_type multi-scan
_exptl_absorpt_process_details
;
multi-scan from symmetry-related measurements 
 Sortav (Blessing 1995)
;
_exptl_crystal_colour red
_exptl_crystal_colour_primary red
_exptl_crystal_density_diffrn 1.910
_exptl_crystal_density_method 'not measured'
_exptl_crystal_description block
_exptl_crystal_F_000 2928
_exptl_crystal_size_max 0.25
_exptl_crystal_size_mid 0.25
_exptl_crystal_size_min 0.2
_refine_diff_density_max 0.500
_refine_diff_density_min -0.547
_refine_diff_density_rms 0.074
_refine_ls_extinction_method none
_refine_ls_goodness_of_fit_ref 1.058
_refine_ls_hydrogen_treatment constr
_refine_ls_matrix_type full
_refine_ls_number_parameters 320
_refine_ls_number_reflns 5972
_refine_ls_number_restraints 0
_refine_ls_restrained_S_all 1.058
_refine_ls_R_factor_all 0.0246
_refine_ls_R_factor_gt 0.0197
_refine_ls_shift/su_max 0.002
_refine_ls_shift/su_mean 0.000
_refine_ls_structure_factor_coef Fsqd
_refine_ls_weighting_details 'w=1/[\s^2^(Fo^2^)+(0.0167P)^2^+3.7649P] where P=(Fo^2^+2Fc^2^)/3'
_refine_ls_weighting_scheme calc
_refine_ls_wR_factor_gt 0.0429
_refine_ls_wR_factor_ref 0.0446
_reflns_Friedel_coverage 0.000
_reflns_number_gt 5365
_reflns_number_total 5972
_reflns_threshold_expression 'I > 2\s(I)'
_cod_data_source_file c8dt00189h2.cif
_cod_data_source_block k10mkw16
_cod_database_code 7701917
_shelxl_version_number 2014-3
_shelx_space_group_comment
;
The symmetry employed for this shelxl refinement is uniquely defined
by the following loop, which should always be used as a source of
symmetry information in preference to the above space-group names.
They are only intended as comments.
;
_shelx_estimated_absorpt_t_max 0.719
_shelx_estimated_absorpt_t_min 0.667
_olex2_refinement_description
;
1. Fixed Uiso
 At 1.2 times of:
  All C(H) groups, All C(H,H) groups
 At 1.5 times of:
  All C(H,H,H) groups
2.a Ternary CH refined with riding coordinates:
 C15(H15), C18(H18)
2.b Secondary CH2 refined with riding coordinates:
 C12(H12A,H12B), C13(H13A,H13B), C14(H14A,H14B)
2.c Idealised Me refined as rotating group:
 C16(H16A,H16B,H16C), C17(H17A,H17B,H17C), C19(H19A,H19B,H19C), C20(H20A,H20B,
 H20C)
;
_olex2_submission_special_instructions 'No special instructions were received'

loop_
_space_group_symop_operation_xyz
'x, y, z'
'-x, -y+1/2, z+1/2'
'x+1/2, -y, -z+1/2'
'-x+1/2, y+1/2, -z'
'-x, -y, -z'
'x, y-1/2, -z-1/2'
'-x-1/2, y, z-1/2'
'x-1/2, -y-1/2, z'

loop_
_atom_site_label
_atom_site_type_symbol
_atom_site_fract_x
_atom_site_fract_y
_atom_site_fract_z
_atom_site_U_iso_or_equiv
_atom_site_adp_type
_atom_site_occupancy
_atom_site_site_symmetry_order
_atom_site_calc_flag
_atom_site_refinement_flags_posn
Ru1 Ru 0.84569(2) 0.44373(2) 0.36495(2) 0.01579(4) Uani 1 1 d .
Ru2 Ru 0.72452(2) 0.34038(2) 0.42393(2) 0.02077(4) Uani 1 1 d .
Ru3 Ru 0.69608(2) 0.54565(2) 0.41288(2) 0.02157(4) Uani 1 1 d .
O1 O 1.00861(12) 0.32296(12) 0.32219(6) 0.0393(4) Uani 1 1 d .
O2 O 0.70891(11) 0.31508(11) 0.31320(5) 0.0315(3) Uani 1 1 d .
O3 O 0.94034(11) 0.38239(11) 0.45556(5) 0.0316(3) Uani 1 1 d .
O4 O 0.78061(13) 0.12615(12) 0.41900(8) 0.0513(5) Uani 1 1 d .
O5 O 0.50108(12) 0.31812(13) 0.40904(7) 0.0451(4) Uani 1 1 d .
O6 O 0.70731(14) 0.35736(16) 0.53380(6) 0.0551(5) Uani 1 1 d .
O7 O 0.55988(13) 0.49382(13) 0.32861(6) 0.0462(4) Uani 1 1 d .
O8 O 0.52505(14) 0.60119(13) 0.48024(7) 0.0520(5) Uani 1 1 d .
O9 O 0.76149(11) 0.73142(11) 0.36335(6) 0.0354(4) Uani 1 1 d .
O10 O 0.84708(12) 0.57298(13) 0.49432(6) 0.0407(4) Uani 1 1 d .
N1 N 0.87239(12) 0.57996(11) 0.28026(6) 0.0204(3) Uani 1 1 d .
N2 N 0.97493(12) 0.61463(11) 0.34407(5) 0.0196(3) Uani 1 1 d .
C1 C 0.94605(15) 0.36890(14) 0.33751(7) 0.0227(4) Uani 1 1 d .
C2 C 0.74266(14) 0.34819(13) 0.34825(7) 0.0220(4) Uani 1 1 d .
C3 C 0.87357(15) 0.38444(14) 0.42953(7) 0.0225(4) Uani 1 1 d .
C4 C 0.75984(16) 0.20536(16) 0.42165(8) 0.0314(5) Uani 1 1 d .
C5 C 0.58308(16) 0.32625(15) 0.41499(8) 0.0291(5) Uani 1 1 d .
C6 C 0.71284(16) 0.35249(17) 0.49344(8) 0.0342(5) Uani 1 1 d .
C7 C 0.61173(16) 0.51069(16) 0.35965(8) 0.0312(5) Uani 1 1 d .
C8 C 0.58693(17) 0.57740(16) 0.45568(8) 0.0329(5) Uani 1 1 d .
C9 C 0.73742(15) 0.66219(15) 0.38221(7) 0.0253(4) Uani 1 1 d .
C10 C 0.79212(16) 0.56044(15) 0.46401(8) 0.0290(5) Uani 1 1 d .
C11 C 0.90351(13) 0.56086(12) 0.32489(6) 0.0170(3) Uani 1 1 d .
C12 C 0.91730(15) 0.65515(15) 0.24973(7) 0.0274(4) Uani 1 1 d .
H12A H 0.8796 0.7161 0.2527 0.033 Uiso 1 1 calc R
H12B H 0.9153 0.6345 0.2157 0.033 Uiso 1 1 calc R
C13 C 1.02276(16) 0.67170(17) 0.26491(7) 0.0312(5) Uani 1 1 d .
H13A H 1.0627 0.6134 0.2581 0.037 Uiso 1 1 calc R
H13B H 1.0511 0.7266 0.2468 0.037 Uiso 1 1 calc R
C14 C 1.02440(17) 0.69333(15) 0.31790(7) 0.0293(5) Uani 1 1 d .
H14A H 1.0934 0.6994 0.3291 0.035 Uiso 1 1 calc R
H14B H 0.9902 0.7553 0.3242 0.035 Uiso 1 1 calc R
C15 C 1.01092(14) 0.59440(14) 0.39322(7) 0.0226(4) Uani 1 1 d .
H15 H 0.9631 0.5486 0.4083 0.027 Uiso 1 1 calc R
C16 C 1.11056(16) 0.54426(16) 0.39250(9) 0.0335(5) Uani 1 1 d .
H16A H 1.1069 0.4867 0.3721 0.050 Uiso 1 1 calc GR
H16B H 1.1286 0.5251 0.4252 0.050 Uiso 1 1 calc GR
H16C H 1.1604 0.5886 0.3798 0.050 Uiso 1 1 calc GR
C17 C 1.01104(18) 0.68586(16) 0.42360(7) 0.0320(5) Uani 1 1 d .
H17A H 1.0617 0.7303 0.4117 0.048 Uiso 1 1 calc GR
H17B H 1.0252 0.6691 0.4571 0.048 Uiso 1 1 calc GR
H17C H 0.9463 0.7170 0.4216 0.048 Uiso 1 1 calc GR
C18 C 0.79046(14) 0.52409(15) 0.25930(7) 0.0245(4) Uani 1 1 d .
H18 H 0.7608 0.4850 0.2858 0.029 Uiso 1 1 calc R
C19 C 0.70993(17) 0.59094(18) 0.24032(9) 0.0398(6) Uani 1 1 d .
H19A H 0.6908 0.6367 0.2655 0.060 Uiso 1 1 calc GR
H19B H 0.6525 0.5524 0.2308 0.060 Uiso 1 1 calc GR
H19C H 0.7348 0.6266 0.2124 0.060 Uiso 1 1 calc GR
C20 C 0.8262(2) 0.45325(17) 0.22123(9) 0.0395(6) Uani 1 1 d .
H20A H 0.8493 0.4892 0.1931 0.059 Uiso 1 1 calc GR
H20B H 0.7718 0.4106 0.2119 0.059 Uiso 1 1 calc GR
H20C H 0.8803 0.4144 0.2343 0.059 Uiso 1 1 calc GR

loop_
_atom_site_aniso_label
_atom_site_aniso_U_11
_atom_site_aniso_U_22
_atom_site_aniso_U_33
_atom_site_aniso_U_23
_atom_site_aniso_U_13
_atom_site_aniso_U_12
Ru1 0.01693(8) 0.01510(7) 0.01533(7) 0.00086(5) 0.00117(5) -0.00059(5)
Ru2 0.02014(8) 0.02044(8) 0.02172(8) 0.00327(6) 0.00292(6) -0.00371(6)
Ru3 0.02070(8) 0.02120(8) 0.02281(8) -0.00024(6) 0.00356(6) 0.00305(6)
O1 0.0373(9) 0.0377(9) 0.0428(10) -0.0100(8) 0.0113(7) 0.0110(7)
O2 0.0334(8) 0.0336(8) 0.0276(8) -0.0052(6) -0.0046(6) -0.0084(6)
O3 0.0294(8) 0.0401(9) 0.0253(7) 0.0085(6) -0.0070(6) -0.0040(7)
O4 0.0429(10) 0.0244(9) 0.0864(15) 0.0084(9) 0.0151(10) -0.0007(7)
O5 0.0244(9) 0.0500(10) 0.0607(12) -0.0083(9) 0.0031(8) -0.0083(7)
O6 0.0545(12) 0.0870(15) 0.0238(9) 0.0053(9) 0.0032(8) -0.0182(10)
O7 0.0373(10) 0.0547(11) 0.0467(10) -0.0039(9) -0.0152(8) 0.0038(8)
O8 0.0494(11) 0.0473(11) 0.0593(12) 0.0104(9) 0.0319(10) 0.0134(9)
O9 0.0346(9) 0.0277(8) 0.0437(9) 0.0071(7) 0.0040(7) 0.0040(7)
O10 0.0423(10) 0.0551(11) 0.0248(8) -0.0062(8) -0.0040(7) -0.0051(8)
N1 0.0226(8) 0.0217(8) 0.0169(8) 0.0037(6) -0.0019(6) -0.0022(6)
N2 0.0226(8) 0.0198(8) 0.0164(7) 0.0033(6) 0.0001(6) -0.0039(6)
C1 0.0265(10) 0.0214(9) 0.0203(9) -0.0016(7) 0.0007(8) -0.0013(8)
C2 0.0237(10) 0.0183(9) 0.0240(10) 0.0025(8) -0.0007(8) -0.0013(7)
C3 0.0250(10) 0.0210(9) 0.0215(9) 0.0020(8) 0.0021(8) -0.0030(8)
C4 0.0253(11) 0.0283(11) 0.0407(13) 0.0078(9) 0.0063(9) -0.0066(9)
C5 0.0270(11) 0.0280(11) 0.0324(11) -0.0021(9) 0.0057(9) -0.0043(8)
C6 0.0298(12) 0.0432(13) 0.0294(12) 0.0044(10) 0.0022(9) -0.0103(10)
C7 0.0261(11) 0.0288(11) 0.0386(12) 0.0023(9) 0.0009(10) 0.0034(9)
C8 0.0335(12) 0.0268(11) 0.0383(12) 0.0071(9) 0.0103(10) 0.0037(9)
C9 0.0217(10) 0.0264(11) 0.0279(10) -0.0025(9) 0.0002(8) 0.0066(8)
C10 0.0335(12) 0.0285(11) 0.0249(11) -0.0007(8) 0.0078(9) 0.0011(9)
C11 0.0187(9) 0.0156(8) 0.0165(8) -0.0001(7) 0.0022(7) 0.0018(7)
C12 0.0320(11) 0.0277(10) 0.0224(10) 0.0107(8) -0.0010(9) -0.0053(9)
C13 0.0320(11) 0.0389(12) 0.0226(10) 0.0107(9) 0.0023(9) -0.0095(9)
C14 0.0341(12) 0.0267(10) 0.0271(11) 0.0086(9) -0.0024(9) -0.0124(9)
C15 0.0255(10) 0.0248(9) 0.0175(9) 0.0016(8) -0.0033(8) -0.0076(8)
C16 0.0304(12) 0.0350(12) 0.0352(12) 0.0051(10) -0.0102(10) -0.0009(9)
C17 0.0410(13) 0.0320(11) 0.0230(10) -0.0044(9) -0.0001(9) -0.0119(10)
C18 0.0252(10) 0.0269(10) 0.0213(10) 0.0049(8) -0.0055(8) -0.0034(8)
C19 0.0325(12) 0.0416(13) 0.0454(14) 0.0132(11) -0.0167(11) -0.0035(10)
C20 0.0469(14) 0.0413(14) 0.0304(12) -0.0067(10) -0.0054(11) -0.0081(11)

loop_
_atom_type_symbol
_atom_type_description
_atom_type_scat_dispersion_real
_atom_type_scat_dispersion_imag
_atom_type_scat_source
C C 0.0033 0.0016 'International Tables Vol C Tables 4.2.6.8 and 6.1.1.4'
H H 0.0000 0.0000 'International Tables Vol C Tables 4.2.6.8 and 6.1.1.4'
N N 0.0061 0.0033 'International Tables Vol C Tables 4.2.6.8 and 6.1.1.4'
O O 0.0106 0.0060 'International Tables Vol C Tables 4.2.6.8 and 6.1.1.4'
Ru Ru -1.2594 0.8363 'International Tables Vol C Tables 4.2.6.8 and 6.1.1.4'

loop_
_geom_angle_atom_site_label_1
_geom_angle_atom_site_label_2
_geom_angle_atom_site_label_3
_geom_angle
Ru2 Ru1 Ru3 62.692(6)
C1 Ru1 Ru2 113.22(6)
C1 Ru1 Ru3 175.17(6)
C1 Ru1 C2 92.79(8)
C1 Ru1 C3 90.17(8)
C1 Ru1 C11 86.46(8)
C2 Ru1 Ru2 50.67(6)
C2 Ru1 Ru3 86.34(6)
C2 Ru1 C3 94.06(8)
C2 Ru1 C11 130.43(7)
C3 Ru1 Ru2 50.34(6)
C3 Ru1 Ru3 85.15(6)
C3 Ru1 C11 135.48(7)
C11 Ru1 Ru2 160.26(5)
C11 Ru1 Ru3 97.73(5)
Ru1 Ru2 Ru3 60.019(5)
C2 Ru2 Ru1 46.08(5)
C2 Ru2 Ru3 81.92(5)
C3 Ru2 Ru1 47.02(5)
C3 Ru2 Ru3 81.51(5)
C3 Ru2 C2 87.01(7)
C4 Ru2 Ru1 109.73(6)
C4 Ru2 Ru3 169.59(6)
C4 Ru2 C2 89.30(8)
C4 Ru2 C3 92.51(8)
C4 Ru2 C5 98.26(9)
C4 Ru2 C6 97.82(10)
C5 Ru2 Ru1 124.75(6)
C5 Ru2 Ru3 87.31(6)
C5 Ru2 C2 89.56(8)
C5 Ru2 C3 168.66(8)
C5 Ru2 C6 93.18(9)
C6 Ru2 Ru1 127.00(6)
C6 Ru2 Ru3 90.61(7)
C6 Ru2 C2 171.91(9)
C6 Ru2 C3 88.84(8)
Ru1 Ru3 Ru2 57.290(5)
C7 Ru3 Ru1 86.44(6)
C7 Ru3 Ru2 85.12(6)
C7 Ru3 C8 94.34(10)
C7 Ru3 C10 170.34(9)
C8 Ru3 Ru1 162.14(6)
C8 Ru3 Ru2 104.95(6)
C9 Ru3 Ru1 89.92(6)
C9 Ru3 Ru2 147.19(6)
C9 Ru3 C7 92.39(9)
C9 Ru3 C8 107.86(9)
C9 Ru3 C10 92.42(9)
C10 Ru3 Ru1 85.21(6)
C10 Ru3 Ru2 86.30(6)
C10 Ru3 C8 92.14(9)
C11 N1 C12 122.96(16)
C11 N1 C18 120.13(15)
C18 N1 C12 116.91(15)
C11 N2 C14 123.05(16)
C11 N2 C15 120.33(15)
C14 N2 C15 116.58(15)
O1 C1 Ru1 177.81(18)
Ru1 C2 Ru2 83.26(7)
O2 C2 Ru1 137.13(16)
O2 C2 Ru2 139.60(15)
Ru1 C3 Ru2 82.65(7)
O3 C3 Ru1 135.63(16)
O3 C3 Ru2 141.65(15)
O4 C4 Ru2 178.1(2)
O5 C5 Ru2 178.9(2)
O6 C6 Ru2 178.3(2)
O7 C7 Ru3 177.0(2)
O8 C8 Ru3 176.1(2)
O9 C9 Ru3 179.1(2)
O10 C10 Ru3 177.12(19)
N1 C11 Ru1 121.55(13)
N2 C11 Ru1 118.99(13)
N2 C11 N1 119.42(16)
N1 C12 H12A 109.7
N1 C12 H12B 109.7
N1 C12 C13 109.69(16)
H12A C12 H12B 108.2
C13 C12 H12A 109.7
C13 C12 H12B 109.7
C12 C13 H13A 110.0
C12 C13 H13B 110.0
H13A C13 H13B 108.4
C14 C13 C12 108.58(18)
C14 C13 H13A 110.0
C14 C13 H13B 110.0
N2 C14 C13 109.38(17)
N2 C14 H14A 109.8
N2 C14 H14B 109.8
C13 C14 H14A 109.8
C13 C14 H14B 109.8
H14A C14 H14B 108.2
N2 C15 H15 107.1
N2 C15 C16 111.57(17)
N2 C15 C17 110.95(16)
C16 C15 H15 107.1
C16 C15 C17 112.68(17)
C17 C15 H15 107.1
C15 C16 H16A 109.5
C15 C16 H16B 109.5
C15 C16 H16C 109.5
H16A C16 H16B 109.5
H16A C16 H16C 109.5
H16B C16 H16C 109.5
C15 C17 H17A 109.5
C15 C17 H17B 109.5
C15 C17 H17C 109.5
H17A C17 H17B 109.5
H17A C17 H17C 109.5
H17B C17 H17C 109.5
N1 C18 H18 107.1
N1 C18 C19 111.08(17)
N1 C18 C20 111.91(17)
C19 C18 H18 107.1
C20 C18 H18 107.1
C20 C18 C19 112.10(18)
C18 C19 H19A 109.5
C18 C19 H19B 109.5
C18 C19 H19C 109.5
H19A C19 H19B 109.5
H19A C19 H19C 109.5
H19B C19 H19C 109.5
C18 C20 H20A 109.5
C18 C20 H20B 109.5
C18 C20 H20C 109.5
H20A C20 H20B 109.5
H20A C20 H20C 109.5
H20B C20 H20C 109.5

loop_
_geom_bond_atom_site_label_1
_geom_bond_atom_site_label_2
_geom_bond_distance
Ru1 Ru2 2.7287(2)
Ru1 Ru3 2.8090(2)
Ru1 C1 1.873(2)
Ru1 C2 1.9791(19)
Ru1 C3 2.0128(19)
Ru1 C11 2.1178(17)
Ru2 Ru3 2.8815(2)
Ru2 C2 2.125(2)
Ru2 C3 2.118(2)
Ru2 C4 1.929(2)
Ru2 C5 1.945(2)
Ru2 C6 1.950(2)
Ru3 C7 1.935(2)
Ru3 C8 1.951(2)
Ru3 C9 1.908(2)
Ru3 C10 1.942(2)
O1 C1 1.143(2)
O2 C2 1.172(2)
O3 C3 1.161(2)
O4 C4 1.134(3)
O5 C5 1.131(3)
O6 C6 1.129(3)
O7 C7 1.139(3)
O8 C8 1.132(3)
O9 C9 1.140(2)
O10 C10 1.140(3)
N1 C11 1.339(2)
N1 C12 1.475(2)
N1 C18 1.474(2)
N2 C11 1.333(2)
N2 C14 1.472(2)
N2 C15 1.480(2)
C12 H12A 0.9900
C12 H12B 0.9900
C12 C13 1.510(3)
C13 H13A 0.9900
C13 H13B 0.9900
C13 C14 1.506(3)
C14 H14A 0.9900
C14 H14B 0.9900
C15 H15 1.0000
C15 C16 1.520(3)
C15 C17 1.522(3)
C16 H16A 0.9800
C16 H16B 0.9800
C16 H16C 0.9800
C17 H17A 0.9800
C17 H17B 0.9800
C17 H17C 0.9800
C18 H18 1.0000
C18 C19 1.526(3)
C18 C20 1.523(3)
C19 H19A 0.9800
C19 H19B 0.9800
C19 H19C 0.9800
C20 H20A 0.9800
C20 H20B 0.9800
C20 H20C 0.9800

loop_
_geom_torsion_atom_site_label_1
_geom_torsion_atom_site_label_2
_geom_torsion_atom_site_label_3
_geom_torsion_atom_site_label_4
_geom_torsion
N1 C12 C13 C14 -53.9(2)
C11 N1 C12 C13 25.6(3)
C11 N1 C18 C19 127.1(2)
C11 N1 C18 C20 -106.8(2)
C11 N2 C14 C13 -28.5(3)
C11 N2 C15 C16 104.5(2)
C11 N2 C15 C17 -128.95(18)
C12 N1 C11 Ru1 -174.22(14)
C12 N1 C11 N2 3.5(3)
C12 N1 C18 C19 -53.6(2)
C12 N1 C18 C20 72.5(2)
C12 C13 C14 N2 55.1(2)
C14 N2 C11 Ru1 175.79(15)
C14 N2 C11 N1 -2.0(3)
C14 N2 C15 C16 -73.3(2)
C14 N2 C15 C17 53.3(2)
C15 N2 C11 Ru1 -1.9(2)
C15 N2 C11 N1 -179.60(17)
C15 N2 C14 C13 149.28(18)
C18 N1 C11 Ru1 5.1(2)
C18 N1 C11 N2 -177.25(16)
C18 N1 C12 C13 -153.69(18)
